data_2230576
loop_
_publ_author_name
'Nikitina, Vitalina M.'
'Nesterova, Oksana V.'
'Zubatyuk, Roman I.'
'Shishkin, Oleg V.'
'Rusanova, Julia A.'

_publ_section_title
;
 Diaquabis(propane-1,3-diamine)copper(II)
 bis[diamminetetrakis(thiocyanato-\k<i>N</i>)chromate(III)] dimethyl
 sulfoxide octasolvate
;
_journal_coeditor_code BR2167
_journal_issue 7
_journal_name_full 'Acta Crystallographica Section E'
_journal_page_first m849
_journal_page_last m850
_journal_paper_doi 10.1107/S160053681102023X
_journal_volume 67
_journal_year 2011
_chemical_formula_iupac '[Cu (C3 H10 N2)2 (H2 O1)2], [Cr (N C S)4 (N H3)2], 8(C2 H6 O S)'
_chemical_formula_moiety 'C6 H24 Cu N4 O2 2+, 2(C4 H6 Cr N6 S4 -), 8(C2 H6 O S)'
_chemical_formula_sum 'C30 H84 Cr2 Cu N16 O10 S16'
_chemical_formula_weight 1509.63
_chemical_name_systematic
;
Diaquabis(propane-1,3-diamine)copper(II)
bis[diamminetetrakis(thiocyanato-\k<i>N</i>)chromate(III)]
dimethyl sulfoxide octasolvate
;
_space_group_IT_number 2
_symmetry_cell_setting triclinic
_symmetry_space_group_name_Hall '-P 1'
_symmetry_space_group_name_H-M 'P -1'
_atom_sites_solution_hydrogens geom
_atom_sites_solution_primary direct
_atom_sites_solution_secondary difmap
_audit_creation_method SHELXL-97
_cell_angle_alpha 72.466(8)
_cell_angle_beta 89.664(7)
_cell_angle_gamma 61.535(10)
_cell_formula_units_Z 1
_cell_length_a 12.2609(11)
_cell_length_b 12.2772(12)
_cell_length_c 13.8578(12)
_cell_measurement_reflns_used 4303
_cell_measurement_temperature 100(2)
_cell_measurement_theta_max 25.00
_cell_measurement_theta_min 2.93
_cell_volume 1724.9(3)
_computing_cell_refinement
;
CrysAlis PRO (Oxford Diffraction, 2010)
;
_computing_data_collection
;
CrysAlis PRO (Oxford Diffraction, 2010)
;
_computing_data_reduction
;
CrysAlis PRO (Oxford Diffraction, 2010)
;
_computing_molecular_graphics 'SHELXTL (Sheldrick, 2008)'
_computing_publication_material 'publCIF (Westrip, 2010)'
_computing_structure_refinement 'SHELXTL (Sheldrick, 2008)'
_computing_structure_solution 'SHELXTL (Sheldrick, 2008)'
_diffrn_ambient_temperature 100(2)
_diffrn_detector_area_resol_mean 16.1827
_diffrn_measured_fraction_theta_full 0.979
_diffrn_measured_fraction_theta_max 0.854
_diffrn_measurement_device_type 'Oxford Diffraction Xcalibur Sapphire3'
_diffrn_measurement_method '\w and \f'
_diffrn_radiation_monochromator graphite
_diffrn_radiation_source 'Enhance (Mo) X-ray Source'
_diffrn_radiation_type MoK\a
_diffrn_radiation_wavelength 0.71073
_diffrn_reflns_av_R_equivalents 0.0195
_diffrn_reflns_av_sigmaI/netI 0.0318
_diffrn_reflns_limit_h_max 16
_diffrn_reflns_limit_h_min -16
_diffrn_reflns_limit_k_max 15
_diffrn_reflns_limit_k_min -16
_diffrn_reflns_limit_l_max 19
_diffrn_reflns_limit_l_min -19
_diffrn_reflns_number 15229
_diffrn_reflns_theta_full 26.00
_diffrn_reflns_theta_max 29.86
_diffrn_reflns_theta_min 2.93
_diffrn_standards_number 0
_exptl_absorpt_coefficient_mu 1.153
_exptl_absorpt_correction_T_max 0.71
_exptl_absorpt_correction_T_min 0.58
_exptl_absorpt_correction_type multi-scan
_exptl_absorpt_process_details '(CrysAlis PRO; Oxford Diffraction, 2010)'
_exptl_crystal_colour violet
_exptl_crystal_density_diffrn 1.453
_exptl_crystal_density_method 'not measured'
_exptl_crystal_description block
_exptl_crystal_F_000 789
_exptl_crystal_size_max .6
_exptl_crystal_size_mid .4
_exptl_crystal_size_min .3
_refine_diff_density_max 0.763
_refine_diff_density_min -0.557
_refine_ls_extinction_method none
_refine_ls_goodness_of_fit_ref 1.078
_refine_ls_hydrogen_treatment constr
_refine_ls_matrix_type full
_refine_ls_number_parameters 353
_refine_ls_number_reflns 8482
_refine_ls_number_restraints 0
_refine_ls_restrained_S_all 1.078
_refine_ls_R_factor_all 0.0500
_refine_ls_R_factor_gt 0.0370
_refine_ls_shift/su_max 0.001
_refine_ls_shift/su_mean 0.000
_refine_ls_structure_factor_coef Fsqd
_refine_ls_weighting_details 'calc w=1/[\s^2^(Fo^2^)+(0.0448P)^2^+1.0385P] where P=(Fo^2^+2Fc^2^)/3'
_refine_ls_weighting_scheme calc
_refine_ls_wR_factor_gt 0.0901
_refine_ls_wR_factor_ref 0.0972
_reflns_number_gt 6966
_reflns_number_total 8482
_reflns_threshold_expression I>2\s(I)
_cod_data_source_file br2167.cif
_cod_data_source_block I
_cod_database_code 2230576
_cod_database_fobs_code 2230576

loop_
_symmetry_equiv_pos_as_xyz
'x, y, z'
'-x, -y, -z'

loop_
_atom_site_type_symbol
_atom_site_label
_atom_site_fract_x
_atom_site_fract_y
_atom_site_fract_z
_atom_site_U_iso_or_equiv
_atom_site_adp_type
_atom_site_calc_flag
_atom_site_refinement_flags
_atom_site_occupancy
_atom_site_symmetry_multiplicity
_atom_site_disorder_assembly
_atom_site_disorder_group
O O1 0.13010(15) 0.77778(15) -0.02683(12) 0.0259(3) Uani d . 1 2 . .
H H1E 0.1484 0.8037 -0.0871 0.039 Uiso d R 1 2 . .
H H1F 0.1991 0.7425 0.0160 0.039 Uiso d R 1 2 . .
Cu Cu1 0.0000 1.0000 0.0000 0.01782(9) Uani d S 1 1 . .
Cr Cr1 1.0000 0.0000 0.5000 0.01666(10) Uani d S 1 1 . .
Cr Cr2 0.0000 0.5000 0.0000 0.01895(11) Uani d S 1 1 . .
S S1 1.22765(6) 0.19198(6) 0.58717(5) 0.03186(14) Uani d . 1 2 . .
S S2 0.60022(5) 0.32965(5) 0.52979(4) 0.02642(13) Uani d . 1 2 . .
S S3 0.28491(6) 0.43926(7) 0.26932(6) 0.03845(16) Uani d . 1 2 . .
S S4 0.34351(5) 0.12439(6) -0.04325(5) 0.02791(13) Uani d . 1 2 . .
S S5 0.64253(5) 0.22031(5) 0.19080(4) 0.02553(12) Uani d . 1 2 . .
S S6 0.30881(5) 1.08392(5) 0.23806(4) 0.02493(12) Uani d . 1 2 . .
S S7 0.47022(5) 0.58296(6) 0.11082(4) 0.02518(12) Uani d . 1 2 . .
S S8 0.17949(5) 0.48082(5) 0.67464(4) 0.02321(12) Uani d . 1 2 . .
O O2 0.78274(14) 0.13337(16) 0.19770(12) 0.0264(3) Uani d . 1 2 . .
O O3 0.18069(15) 1.09692(16) 0.22392(13) 0.0276(3) Uani d . 1 2 . .
O O4 0.36425(15) 0.72167(16) 0.05789(12) 0.0275(3) Uani d . 1 2 . .
O O5 0.16592(15) 0.58928(15) 0.71241(12) 0.0263(3) Uani d . 1 2 . .
N N1 -0.10137(17) 0.93537(17) 0.09092(14) 0.0220(4) Uani d . 1 2 . .
H H1A -0.1522 1.0008 0.1162 0.026 Uiso calc R 1 2 . .
H H1B -0.1535 0.9272 0.0496 0.026 Uiso calc R 1 2 . .
N N2 0.13971(17) 0.92577(18) 0.12042(13) 0.0212(4) Uani d . 1 2 . .
H H2A 0.2133 0.9049 0.0940 0.025 Uiso calc R 1 2 . .
H H2B 0.1236 0.9936 0.1440 0.025 Uiso calc R 1 2 . .
N N3 1.08964(17) 0.08516(17) 0.53719(13) 0.0209(4) Uani d . 1 2 . .
N N4 0.83883(17) 0.13557(17) 0.52307(14) 0.0220(4) Uani d . 1 2 . .
N N5 0.96720(16) 0.11943(17) 0.34908(13) 0.0186(3) Uani d . 1 2 . .
H H5A 0.9124 0.1123 0.3108 0.022 Uiso calc R 1 2 . .
H H5B 1.0410 0.0939 0.3241 0.022 Uiso calc R 1 2 . .
H H5C 0.9338 0.2046 0.3460 0.022 Uiso calc R 1 2 . .
N N6 0.12608(17) 0.47359(18) 0.10717(15) 0.0242(4) Uani d . 1 2 . .
N N7 0.13479(17) 0.35414(18) -0.03865(15) 0.0239(4) Uani d . 1 2 . .
N N8 -0.03243(17) 0.36323(17) 0.10530(14) 0.0213(4) Uani d . 1 2 . .
H H8A -0.0753 0.3381 0.0719 0.026 Uiso calc R 1 2 . .
H H8B -0.0786 0.3996 0.1501 0.026 Uiso calc R 1 2 . .
H H8C 0.0423 0.2917 0.1403 0.026 Uiso calc R 1 2 . .
C C1 -0.0366(2) 0.8106(2) 0.17926(17) 0.0254(5) Uani d . 1 2 . .
H H1C 0.0134 0.7365 0.1541 0.031 Uiso calc R 1 2 . .
H H1D -0.0998 0.7942 0.2157 0.031 Uiso calc R 1 2 . .
C C2 0.0489(2) 0.8171(2) 0.25237(17) 0.0266(5) Uani d . 1 2 . .
H H2C 0.0741 0.7434 0.3179 0.032 Uiso calc R 1 2 . .
H H2D 0.0018 0.9003 0.2669 0.032 Uiso calc R 1 2 . .
C C3 0.1658(2) 0.8099(2) 0.21183(16) 0.0256(5) Uani d . 1 2 . .
H H3A 0.2224 0.8027 0.2669 0.031 Uiso calc R 1 2 . .
H H3B 0.2103 0.7291 0.1935 0.031 Uiso calc R 1 2 . .
C C4 1.1462(2) 0.1305(2) 0.55823(16) 0.0215(4) Uani d . 1 2 . .
C C5 0.7391(2) 0.2164(2) 0.52692(16) 0.0207(4) Uani d . 1 2 . .
C C6 0.1937(2) 0.4591(2) 0.17413(18) 0.0240(4) Uani d . 1 2 . .
C C7 0.2218(2) 0.2583(2) -0.04054(16) 0.0219(4) Uani d . 1 2 . .
C C8 0.5722(2) 0.1351(3) 0.1611(2) 0.0333(5) Uani d . 1 2 . .
H H8D 0.5821 0.1333 0.0913 0.050 Uiso calc R 1 2 . .
H H8E 0.4826 0.1801 0.1659 0.050 Uiso calc R 1 2 . .
H H8F 0.6131 0.0447 0.2098 0.050 Uiso calc R 1 2 . .
C C9 0.6182(3) 0.1991(3) 0.3196(2) 0.0557(10) Uani d . 1 2 . .
H H9A 0.6514 0.1053 0.3578 0.084 Uiso calc R 1 2 . .
H H9B 0.5280 0.2480 0.3214 0.084 Uiso calc R 1 2 . .
H H9C 0.6619 0.2323 0.3511 0.084 Uiso calc R 1 2 . .
C C10 0.4189(2) 0.9225(2) 0.2392(2) 0.0311(5) Uani d . 1 2 . .
H H10A 0.4043 0.8578 0.2903 0.047 Uiso calc R 1 2 . .
H H10B 0.5046 0.9045 0.2568 0.047 Uiso calc R 1 2 . .
H H10C 0.4083 0.9167 0.1712 0.047 Uiso calc R 1 2 . .
C C11 0.3450(3) 1.0572(3) 0.3702(2) 0.0402(6) Uani d . 1 2 . .
H H11A 0.2926 1.1390 0.3842 0.060 Uiso calc R 1 2 . .
H H11B 0.4340 1.0294 0.3870 0.060 Uiso calc R 1 2 . .
H H11C 0.3285 0.9883 0.4122 0.060 Uiso calc R 1 2 . .
C C12 0.6073(2) 0.5762(3) 0.0626(2) 0.0329(5) Uani d . 1 2 . .
H H12A 0.6020 0.5784 -0.0086 0.049 Uiso calc R 1 2 . .
H H12B 0.6818 0.4946 0.1046 0.049 Uiso calc R 1 2 . .
H H12C 0.6135 0.6520 0.0652 0.049 Uiso calc R 1 2 . .
C C13 0.5117(2) 0.5740(3) 0.23673(19) 0.0354(6) Uani d . 1 2 . .
H H13A 0.5284 0.6457 0.2328 0.053 Uiso calc R 1 2 . .
H H13B 0.5873 0.4892 0.2718 0.053 Uiso calc R 1 2 . .
H H13C 0.4423 0.5824 0.2750 0.053 Uiso calc R 1 2 . .
C C14 0.0292(2) 0.4947(3) 0.6669(2) 0.0331(5) Uani d . 1 2 . .
H H14A 0.0074 0.4758 0.7358 0.050 Uiso calc R 1 2 . .
H H14B 0.0302 0.4317 0.6367 0.050 Uiso calc R 1 2 . .
H H14C -0.0334 0.5844 0.6239 0.050 Uiso calc R 1 2 . .
C C15 0.1823(3) 0.5356(3) 0.54062(19) 0.0348(6) Uani d . 1 2 . .
H H15A 0.1095 0.6237 0.5080 0.052 Uiso calc R 1 2 . .
H H15B 0.1791 0.4744 0.5104 0.052 Uiso calc R 1 2 . .
H H15C 0.2599 0.5389 0.5298 0.052 Uiso calc R 1 2 . .

loop_
_atom_site_aniso_label
_atom_site_aniso_U_11
_atom_site_aniso_U_22
_atom_site_aniso_U_33
_atom_site_aniso_U_12
_atom_site_aniso_U_13
_atom_site_aniso_U_23
O1 0.0239(8) 0.0248(8) 0.0277(8) -0.0124(7) 0.0004(6) -0.0066(6)
Cu1 0.01624(17) 0.01650(17) 0.01893(17) -0.00831(14) 0.00019(13) -0.00339(13)
Cr1 0.0145(2) 0.0143(2) 0.0189(2) -0.00612(17) 0.00164(17) -0.00447(17)
Cr2 0.0162(2) 0.0144(2) 0.0248(2) -0.00683(18) 0.00464(18) -0.00617(18)
S1 0.0354(3) 0.0315(3) 0.0385(3) -0.0230(3) 0.0043(3) -0.0136(3)
S2 0.0196(3) 0.0210(3) 0.0285(3) -0.0031(2) 0.0046(2) -0.0073(2)
S3 0.0249(3) 0.0358(3) 0.0474(4) -0.0128(3) -0.0097(3) -0.0085(3)
S4 0.0189(3) 0.0210(3) 0.0415(3) -0.0054(2) 0.0044(2) -0.0154(2)
S5 0.0205(3) 0.0208(3) 0.0282(3) -0.0047(2) -0.0019(2) -0.0087(2)
S6 0.0225(3) 0.0225(3) 0.0303(3) -0.0126(2) 0.0066(2) -0.0071(2)
S7 0.0186(3) 0.0235(3) 0.0323(3) -0.0096(2) 0.0007(2) -0.0095(2)
S8 0.0230(3) 0.0177(2) 0.0258(3) -0.0086(2) 0.0018(2) -0.0060(2)
O2 0.0186(8) 0.0266(8) 0.0288(8) -0.0080(6) -0.0002(6) -0.0083(7)
O3 0.0203(8) 0.0248(8) 0.0363(9) -0.0109(7) 0.0059(7) -0.0093(7)
O4 0.0193(8) 0.0240(8) 0.0304(8) -0.0060(6) 0.0000(6) -0.0061(6)
O5 0.0292(8) 0.0210(8) 0.0282(8) -0.0115(7) 0.0020(7) -0.0093(6)
N1 0.0193(9) 0.0189(9) 0.0257(9) -0.0096(7) 0.0015(7) -0.0046(7)
N2 0.0185(8) 0.0228(9) 0.0208(8) -0.0095(7) 0.0018(7) -0.0065(7)
N3 0.0192(9) 0.0166(8) 0.0228(8) -0.0069(7) 0.0025(7) -0.0048(7)
N4 0.0202(9) 0.0183(9) 0.0233(9) -0.0078(7) 0.0020(7) -0.0046(7)
N5 0.0183(8) 0.0173(8) 0.0191(8) -0.0081(7) 0.0033(7) -0.0059(6)
N6 0.0192(9) 0.0208(9) 0.0308(10) -0.0094(7) 0.0033(8) -0.0076(8)
N7 0.0201(9) 0.0198(9) 0.0306(9) -0.0089(7) 0.0064(7) -0.0085(7)
N8 0.0205(9) 0.0168(8) 0.0269(9) -0.0100(7) 0.0041(7) -0.0067(7)
C1 0.0270(11) 0.0196(10) 0.0251(10) -0.0115(9) 0.0022(9) -0.0018(8)
C2 0.0279(12) 0.0238(11) 0.0197(10) -0.0085(9) 0.0026(9) -0.0041(8)
C3 0.0235(11) 0.0232(11) 0.0197(10) -0.0073(9) -0.0039(8) -0.0012(8)
C4 0.0215(10) 0.0176(10) 0.0212(10) -0.0078(8) 0.0026(8) -0.0045(8)
C5 0.0222(10) 0.0176(10) 0.0204(9) -0.0096(8) 0.0020(8) -0.0046(8)
C6 0.0176(10) 0.0173(10) 0.0324(11) -0.0073(8) 0.0041(9) -0.0046(9)
C7 0.0194(10) 0.0235(11) 0.0267(10) -0.0122(9) 0.0067(8) -0.0110(9)
C8 0.0254(12) 0.0302(12) 0.0427(14) -0.0155(10) 0.0030(10) -0.0075(11)
C9 0.0343(15) 0.064(2) 0.0323(14) 0.0075(14) 0.0003(12) -0.0237(14)
C10 0.0228(11) 0.0241(11) 0.0393(13) -0.0085(9) 0.0057(10) -0.0070(10)
C11 0.0467(16) 0.0494(17) 0.0368(14) -0.0317(14) 0.0075(12) -0.0169(12)
C12 0.0197(11) 0.0330(13) 0.0436(14) -0.0112(10) 0.0056(10) -0.0133(11)
C13 0.0267(12) 0.0367(14) 0.0314(12) -0.0080(11) -0.0039(10) -0.0101(11)
C14 0.0312(13) 0.0326(13) 0.0399(13) -0.0195(11) 0.0069(11) -0.0119(11)
C15 0.0510(16) 0.0367(14) 0.0314(12) -0.0301(13) 0.0165(11) -0.0166(11)

loop_
_atom_type_symbol
_atom_type_description
_atom_type_scat_dispersion_real
_atom_type_scat_dispersion_imag
_atom_type_scat_source
C C 0.0033 0.0016 'International Tables Vol C Tables 4.2.6.8 and 6.1.1.4'
H H 0.0000 0.0000 'International Tables Vol C Tables 4.2.6.8 and 6.1.1.4'
N N 0.0061 0.0033 'International Tables Vol C Tables 4.2.6.8 and 6.1.1.4'
O O 0.0106 0.0060 'International Tables Vol C Tables 4.2.6.8 and 6.1.1.4'
S S 0.1246 0.1234 'International Tables Vol C Tables 4.2.6.8 and 6.1.1.4'
Cr Cr 0.3209 0.6236 'International Tables Vol C Tables 4.2.6.8 and 6.1.1.4'
Cu Cu 0.3201 1.2651 'International Tables Vol C Tables 4.2.6.8 and 6.1.1.4'

loop_
_geom_angle_atom_site_label_1
_geom_angle_atom_site_label_2
_geom_angle_atom_site_label_3
_geom_angle_site_symmetry_1
_geom_angle_site_symmetry_3
_geom_angle
_geom_angle_publ_flag
H1E O1 H1F . . 105.3 ?
N1 Cu1 N1 . 2_575 180.00(11) ?
N1 Cu1 N2 . 2_575 87.84(7) ?
N1 Cu1 N2 2_575 2_575 92.16(7) ?
N1 Cu1 N2 . . 92.16(7) ?
N1 Cu1 N2 2_575 . 87.84(7) ?
N2 Cu1 N2 2_575 . 180.0 ?
N1 Cu1 O1 . . 92.27(6) ?
N1 Cu1 O1 2_575 . 87.73(6) ?
N2 Cu1 O1 2_575 . 94.59(6) ?
N2 Cu1 O1 . . 85.41(6) ?
N4 Cr1 N4 . 2_756 180.00(10) ?
N4 Cr1 N3 . 2_756 89.65(8) ?
N4 Cr1 N3 2_756 2_756 90.35(8) ?
N4 Cr1 N3 . . 90.35(8) ?
N4 Cr1 N3 2_756 . 89.65(8) ?
N3 Cr1 N3 2_756 . 180.00(6) ?
N4 Cr1 N5 . . 90.24(7) ?
N4 Cr1 N5 2_756 . 89.76(7) ?
N3 Cr1 N5 2_756 . 91.87(7) ?
N3 Cr1 N5 . . 88.13(7) ?
N4 Cr1 N5 . 2_756 89.76(7) ?
N4 Cr1 N5 2_756 2_756 90.24(7) ?
N3 Cr1 N5 2_756 2_756 88.13(7) ?
N3 Cr1 N5 . 2_756 91.87(7) ?
N5 Cr1 N5 . 2_756 180.0000(10) ?
N6 Cr2 N6 . 2_565 180.0 ?
N6 Cr2 N7 . 2_565 90.37(8) ?
N6 Cr2 N7 2_565 2_565 89.63(8) ?
N6 Cr2 N7 . . 89.63(8) ?
N6 Cr2 N7 2_565 . 90.37(8) ?
N7 Cr2 N7 2_565 . 180.00(10) ?
N6 Cr2 N8 . . 89.48(8) ?
N6 Cr2 N8 2_565 . 90.52(8) ?
N7 Cr2 N8 2_565 . 91.17(7) ?
N7 Cr2 N8 . . 88.83(7) ?
N6 Cr2 N8 . 2_565 90.52(8) ?
N6 Cr2 N8 2_565 2_565 89.48(8) ?
N7 Cr2 N8 2_565 2_565 88.83(7) ?
N7 Cr2 N8 . 2_565 91.17(7) ?
N8 Cr2 N8 . 2_565 180.00(14) ?
O2 S5 C8 . . 105.70(11) ?
O2 S5 C9 . . 104.89(11) ?
C8 S5 C9 . . 98.98(17) ?
O3 S6 C11 . . 105.98(12) ?
O3 S6 C10 . . 105.91(11) ?
C11 S6 C10 . . 97.80(13) ?
O4 S7 C13 . . 106.08(11) ?
O4 S7 C12 . . 106.13(11) ?
C13 S7 C12 . . 97.55(13) ?
O5 S8 C14 . . 105.80(11) ?
O5 S8 C15 . . 106.19(11) ?
C14 S8 C15 . . 97.93(13) ?
C1 N1 Cu1 . . 120.07(14) ?
C1 N1 H1A . . 107.3 ?
Cu1 N1 H1A . . 107.3 ?
C1 N1 H1B . . 107.3 ?
Cu1 N1 H1B . . 107.3 ?
H1A N1 H1B . . 106.9 ?
C3 N2 Cu1 . . 121.96(14) ?
C3 N2 H2A . . 106.8 ?
Cu1 N2 H2A . . 106.8 ?
C3 N2 H2B . . 106.8 ?
Cu1 N2 H2B . . 106.8 ?
H2A N2 H2B . . 106.7 ?
C4 N3 Cr1 . . 177.22(18) ?
C5 N4 Cr1 . . 173.03(18) ?
Cr1 N5 H5A . . 109.5 ?
Cr1 N5 H5B . . 109.5 ?
H5A N5 H5B . . 109.5 ?
Cr1 N5 H5C . . 109.5 ?
H5A N5 H5C . . 109.5 ?
H5B N5 H5C . . 109.5 ?
C6 N6 Cr2 . . 175.38(19) ?
C7 N7 Cr2 . . 166.49(18) ?
Cr2 N8 H8A . . 109.5 ?
Cr2 N8 H8B . . 109.5 ?
H8A N8 H8B . . 109.5 ?
Cr2 N8 H8C . . 109.5 ?
H8A N8 H8C . . 109.5 ?
H8B N8 H8C . . 109.5 ?
N1 C1 C2 . . 110.69(19) ?
N1 C1 H1C . . 109.5 ?
C2 C1 H1C . . 109.5 ?
N1 C1 H1D . . 109.5 ?
C2 C1 H1D . . 109.5 ?
H1C C1 H1D . . 108.1 ?
C1 C2 C3 . . 113.34(19) ?
C1 C2 H2C . . 108.9 ?
C3 C2 H2C . . 108.9 ?
C1 C2 H2D . . 108.9 ?
C3 C2 H2D . . 108.9 ?
H2C C2 H2D . . 107.7 ?
N2 C3 C2 . . 113.53(18) ?
N2 C3 H3A . . 108.9 ?
C2 C3 H3A . . 108.9 ?
N2 C3 H3B . . 108.9 ?
C2 C3 H3B . . 108.9 ?
H3A C3 H3B . . 107.7 ?
N3 C4 S1 . . 178.9(2) ?
N4 C5 S2 . . 178.86(19) ?
N6 C6 S3 . . 178.4(2) ?
N7 C7 S4 . . 179.9(3) ?
S5 C8 H8D . . 109.5 ?
S5 C8 H8E . . 109.5 ?
H8D C8 H8E . . 109.5 ?
S5 C8 H8F . . 109.5 ?
H8D C8 H8F . . 109.5 ?
H8E C8 H8F . . 109.5 ?
S5 C9 H9A . . 109.5 ?
S5 C9 H9B . . 109.5 ?
H9A C9 H9B . . 109.5 ?
S5 C9 H9C . . 109.5 ?
H9A C9 H9C . . 109.5 ?
H9B C9 H9C . . 109.5 ?
S6 C10 H10A . . 109.5 ?
S6 C10 H10B . . 109.5 ?
H10A C10 H10B . . 109.5 ?
S6 C10 H10C . . 109.5 ?
H10A C10 H10C . . 109.5 ?
H10B C10 H10C . . 109.5 ?
S6 C11 H11A . . 109.5 ?
S6 C11 H11B . . 109.5 ?
H11A C11 H11B . . 109.5 ?
S6 C11 H11C . . 109.5 ?
H11A C11 H11C . . 109.5 ?
H11B C11 H11C . . 109.5 ?
S7 C12 H12A . . 109.5 ?
S7 C12 H12B . . 109.5 ?
H12A C12 H12B . . 109.5 ?
S7 C12 H12C . . 109.5 ?
H12A C12 H12C . . 109.5 ?
H12B C12 H12C . . 109.5 ?
S7 C13 H13A . . 109.5 ?
S7 C13 H13B . . 109.5 ?
H13A C13 H13B . . 109.5 ?
S7 C13 H13C . . 109.5 ?
H13A C13 H13C . . 109.5 ?
H13B C13 H13C . . 109.5 ?
S8 C14 H14A . . 109.5 ?
S8 C14 H14B . . 109.5 ?
H14A C14 H14B . . 109.5 ?
S8 C14 H14C . . 109.5 ?
H14A C14 H14C . . 109.5 ?
H14B C14 H14C . . 109.5 ?
S8 C15 H15A . . 109.5 ?
S8 C15 H15B . . 109.5 ?
H15A C15 H15B . . 109.5 ?
S8 C15 H15C . . 109.5 ?
H15A C15 H15C . . 109.5 ?
H15B C15 H15C . . 109.5 ?

loop_
_geom_bond_atom_site_label_1
_geom_bond_atom_site_label_2
_geom_bond_site_symmetry_2
_geom_bond_distance
_geom_bond_publ_flag
O1 H1E . 0.8692 ?
O1 H1F . 0.8704 ?
Cu1 O1 . 2.5655(16) ?
Cu1 N1 . 2.0202(18) ?
Cu1 N1 2_575 2.0202(18) ?
Cu1 N2 2_575 2.0442(17) ?
Cu1 N2 . 2.0442(17) ?
Cr1 N4 . 1.9888(18) ?
Cr1 N4 2_756 1.9888(18) ?
Cr1 N3 2_756 1.9983(19) ?
Cr1 N3 . 1.9983(19) ?
Cr1 N5 . 2.0702(17) ?
Cr1 N5 2_756 2.0702(17) ?
Cr2 N6 . 1.9898(19) ?
Cr2 N6 2_565 1.9898(19) ?
Cr2 N7 2_565 1.9928(18) ?
Cr2 N7 . 1.9928(19) ?
Cr2 N8 . 2.0640(17) ?
Cr2 N8 2_565 2.0641(17) ?
S1 C4 . 1.623(2) ?
S2 C5 . 1.615(2) ?
S3 C6 . 1.617(2) ?
S4 C7 . 1.622(2) ?
S5 O2 . 1.5149(16) ?
S5 C8 . 1.769(3) ?
S5 C9 . 1.770(3) ?
S6 O3 . 1.5090(17) ?
S6 C11 . 1.780(3) ?
S6 C10 . 1.783(2) ?
S7 O4 . 1.5086(16) ?
S7 C13 . 1.777(3) ?
S7 C12 . 1.779(2) ?
S8 O5 . 1.5108(17) ?
S8 C14 . 1.769(3) ?
S8 C15 . 1.781(2) ?
N1 C1 . 1.483(3) ?
N1 H1A . 0.9200 ?
N1 H1B . 0.9200 ?
N2 C3 . 1.489(3) ?
N2 H2A . 0.9200 ?
N2 H2B . 0.9200 ?
N3 C4 . 1.159(3) ?
N4 C5 . 1.165(3) ?
N5 H5A . 0.9100 ?
N5 H5B . 0.9100 ?
N5 H5C . 0.9100 ?
N6 C6 . 1.162(3) ?
N7 C7 . 1.159(3) ?
N8 H8A . 0.9100 ?
N8 H8B . 0.9100 ?
N8 H8C . 0.9100 ?
C1 C2 . 1.508(3) ?
C1 H1C . 0.9900 ?
C1 H1D . 0.9900 ?
C2 C3 . 1.509(3) ?
C2 H2C . 0.9900 ?
C2 H2D . 0.9900 ?
C3 H3A . 0.9900 ?
C3 H3B . 0.9900 ?
C8 H8D . 0.9800 ?
C8 H8E . 0.9800 ?
C8 H8F . 0.9800 ?
C9 H9A . 0.9800 ?
C9 H9B . 0.9800 ?
C9 H9C . 0.9800 ?
C10 H10A . 0.9800 ?
C10 H10B . 0.9800 ?
C10 H10C . 0.9800 ?
C11 H11A . 0.9800 ?
C11 H11B . 0.9800 ?
C11 H11C . 0.9800 ?
C12 H12A . 0.9800 ?
C12 H12B . 0.9800 ?
C12 H12C . 0.9800 ?
C13 H13A . 0.9800 ?
C13 H13B . 0.9800 ?
C13 H13C . 0.9800 ?
C14 H14A . 0.9800 ?
C14 H14B . 0.9800 ?
C14 H14C . 0.9800 ?
C15 H15A . 0.9800 ?
C15 H15B . 0.9800 ?
C15 H15C . 0.9800 ?

loop_
_geom_hbond_atom_site_label_D
_geom_hbond_atom_site_label_H
_geom_hbond_atom_site_label_A
_geom_hbond_site_symmetry_A
_geom_hbond_distance_DH
_geom_hbond_distance_HA
_geom_hbond_distance_DA
_geom_hbond_angle_DHA
O1 H1E O2 2_665 0.87 1.88 2.732(2) 165
O1 H1E S5 2_665 0.87 2.87 3.5905(18) 142
O1 H1F O4 . 0.87 1.98 2.786(2) 153
N1 H1A O2 1_465 0.92 2.10 2.995(3) 163
N1 H1B S4 2_565 0.92 2.70 3.490(2) 145
N2 H2A O4 . 0.92 2.33 3.052(2) 135
N2 H2B O3 . 0.92 2.24 3.091(3) 153
N5 H5A O2 . 0.91 2.11 3.003(2) 167
N5 H5B O3 1_645 0.91 2.21 3.079(2) 161
N5 H5C O5 2_666 0.91 2.09 2.966(2) 160
N8 H8A O1 2_565 0.91 2.08 2.956(2) 162
N8 H8B O5 2_566 0.91 2.19 3.054(2) 159
N8 H8C O3 1_545 0.91 2.10 2.981(2) 162
